data_2231634
loop_
_publ_author_name
'Natarajan, Sampath'
'Mathews, Rita'

_publ_section_title
;
 2,4-Diamino-5-(4-chlorophenyl)-6-ethylpyrimidin-1-ium
 2-acetamidobenzoate
;
_journal_coeditor_code NG5209
_journal_issue 9
_journal_name_full 'Acta Crystallographica Section E'
_journal_page_first o2357
_journal_page_last o2358
_journal_paper_doi 10.1107/S1600536811032570
_journal_volume 67
_journal_year 2011
_chemical_formula_iupac 'C12 H14 Cl N4 +, C9 H8 N O3 -'
_chemical_formula_moiety 'C12 H14 Cl N4, C9 H8 N O3'
_chemical_formula_sum 'C21 H22 Cl N5 O3'
_chemical_formula_weight 427.89
_chemical_name_systematic
;
2,4-Diamino-5-(4-chlorophenyl)-6-ethylpyrimidin-1-ium 2-acetamidobenzoate
;
_space_group_IT_number 15
_symmetry_cell_setting monoclinic
_symmetry_space_group_name_Hall '-C 2yc'
_symmetry_space_group_name_H-M 'C 1 2/c 1'
_atom_sites_solution_hydrogens geom
_atom_sites_solution_primary direct
_atom_sites_solution_secondary difmap
_audit_creation_method SHELXL-97
_cell_angle_alpha 90.00
_cell_angle_beta 113.400(3)
_cell_angle_gamma 90.00
_cell_formula_units_Z 8
_cell_length_a 25.226(4)
_cell_length_b 9.0666(16)
_cell_length_c 20.688(4)
_cell_measurement_reflns_used 14400
_cell_measurement_temperature 293(2)
_cell_measurement_theta_max 26.23
_cell_measurement_theta_min 1.76
_cell_volume 4342.5(13)
_computing_cell_refinement 'SMART (Bruker, 2004)'
_computing_data_collection 'SMART (Bruker, 2004)'
_computing_data_reduction 'SMART (Bruker, 2004)'
_computing_molecular_graphics 'ORTEP-3 (Farrugia, 1997)'
_computing_publication_material 'PLATON (Spek, 2009)'
_computing_structure_refinement 'SHELXL97 (Sheldrick, 2008)'
_computing_structure_solution 'SHELXS97 (Sheldrick, 2008)'
_diffrn_ambient_temperature 293(2)
_diffrn_measured_fraction_theta_full 0.987
_diffrn_measured_fraction_theta_max 0.900
_diffrn_measurement_device_type 'Bruker SMART APEX CCD area-detector'
_diffrn_measurement_method '\w scans'
_diffrn_radiation_monochromator graphite
_diffrn_radiation_source 'fine-focus sealed tube'
_diffrn_radiation_type MoK\a
_diffrn_radiation_wavelength 0.71073
_diffrn_reflns_av_R_equivalents 0.0187
_diffrn_reflns_av_sigmaI/netI 0.0184
_diffrn_reflns_limit_h_max 30
_diffrn_reflns_limit_h_min -29
_diffrn_reflns_limit_k_max 11
_diffrn_reflns_limit_k_min -11
_diffrn_reflns_limit_l_max 24
_diffrn_reflns_limit_l_min -25
_diffrn_reflns_number 14400
_diffrn_reflns_theta_full 25.00
_diffrn_reflns_theta_max 26.23
_diffrn_reflns_theta_min 1.76
_exptl_absorpt_coefficient_mu 0.208
_exptl_absorpt_correction_type none
_exptl_crystal_colour colourless
_exptl_crystal_density_diffrn 1.309
_exptl_crystal_density_method 'not measured'
_exptl_crystal_description Block
_exptl_crystal_F_000 1792
_exptl_crystal_size_max 0.4
_exptl_crystal_size_mid 0.35
_exptl_crystal_size_min 0.32
_refine_diff_density_max 0.196
_refine_diff_density_min -0.188
_refine_ls_extinction_method none
_refine_ls_goodness_of_fit_ref 1.043
_refine_ls_hydrogen_treatment constr
_refine_ls_matrix_type full
_refine_ls_number_parameters 272
_refine_ls_number_reflns 3937
_refine_ls_number_restraints 0
_refine_ls_restrained_S_all 1.043
_refine_ls_R_factor_all 0.0618
_refine_ls_R_factor_gt 0.0462
_refine_ls_shift/su_max 0.000
_refine_ls_shift/su_mean 0.000
_refine_ls_structure_factor_coef Fsqd
_refine_ls_weighting_details 'calc w=1/[\s^2^(Fo^2^)+(0.0590P)^2^+2.2497P] where P=(Fo^2^+2Fc^2^)/3'
_refine_ls_weighting_scheme calc
_refine_ls_wR_factor_gt 0.1136
_refine_ls_wR_factor_ref 0.1232
_reflns_number_gt 3079
_reflns_number_total 3937
_reflns_threshold_expression I>2\s(I)
_cod_data_source_file ng5209.cif
_cod_data_source_block I
_cod_original_sg_symbol_H-M C2/c
_cod_database_code 2231634
_cod_database_fobs_code 2231634

loop_
_symmetry_equiv_pos_as_xyz
'x, y, z'
'-x, y, -z+1/2'
'x+1/2, y+1/2, z'
'-x+1/2, y+1/2, -z+1/2'
'-x, -y, -z'
'x, -y, z-1/2'
'-x+1/2, -y+1/2, -z'
'x+1/2, -y+1/2, z-1/2'

loop_
_atom_site_type_symbol
_atom_site_label
_atom_site_fract_x
_atom_site_fract_y
_atom_site_fract_z
_atom_site_U_iso_or_equiv
_atom_site_adp_type
_atom_site_calc_flag
_atom_site_refinement_flags
_atom_site_occupancy
_atom_site_symmetry_multiplicity
Cl Cl1 0.09641(3) 0.17665(8) 0.85360(3) 0.0916(3) Uani d . 1 1
O O1 0.34974(6) 0.30249(17) 0.60241(7) 0.0668(4) Uani d . 1 1
O O2 0.40391(6) 0.20074(17) 0.70432(7) 0.0651(4) Uani d . 1 1
O O3 0.16543(8) 0.5398(3) 0.55466(10) 0.1088(7) Uani d . 1 1
N N1 0.06713(6) 0.24269(18) 0.44774(7) 0.0487(4) Uani d . 1 1
H H1 0.0925 0.2276 0.4304 0.058 Uiso calc R 1 1
N N5 0.25286(7) 0.4296(2) 0.58885(9) 0.0691(5) Uani d . 1 1
H H5 0.2795 0.4091 0.5742 0.083 Uiso calc R 1 1
N N2 -0.02695(6) 0.31925(17) 0.42880(8) 0.0490(4) Uani d . 1 1
C C2 0.01378(8) 0.2902(2) 0.40505(9) 0.0473(4) Uani d . 1 1
C C4 -0.01287(7) 0.30452(19) 0.49808(9) 0.0449(4) Uani d . 1 1
C C5 0.04201(8) 0.2494(2) 0.54570(9) 0.0450(4) Uani d . 1 1
C C6 0.08133(8) 0.2183(2) 0.51771(9) 0.0458(4) Uani d . 1 1
N N3 0.00325(7) 0.3063(2) 0.33758(8) 0.0642(5) Uani d . 1 1
H H3A -0.0302 0.3358 0.3086 0.077 Uiso calc R 1 1
H H3B 0.0298 0.2873 0.3226 0.077 Uiso calc R 1 1
N N4 -0.05259(7) 0.34253(19) 0.52206(8) 0.0573(4) Uani d . 1 1
H H4A -0.0856 0.3749 0.4934 0.069 Uiso calc R 1 1
H H4B -0.0453 0.3347 0.5662 0.069 Uiso calc R 1 1
C C9 0.13931(8) 0.1497(2) 0.55671(10) 0.0573(5) Uani d . 1 1
H H9A 0.1505 0.1627 0.6069 0.069 Uiso calc R 1 1
H H9B 0.1678 0.1987 0.5437 0.069 Uiso calc R 1 1
C C10 0.13821(12) -0.0142(3) 0.54001(14) 0.0866(8) Uani d . 1 1
H H10A 0.1758 -0.0557 0.5655 0.130 Uiso calc R 1 1
H H10B 0.1277 -0.0270 0.4904 0.130 Uiso calc R 1 1
H H10C 0.1105 -0.0630 0.5536 0.130 Uiso calc R 1 1
C C11 0.05491(8) 0.2300(2) 0.62204(9) 0.0461(4) Uani d . 1 1
C C12 0.05200(10) 0.0934(2) 0.65023(10) 0.0615(5) Uani d . 1 1
H H12 0.0415 0.0115 0.6208 0.074 Uiso calc R 1 1
C C13 0.06433(10) 0.0761(2) 0.72089(11) 0.0672(6) Uani d . 1 1
H H13 0.0625 -0.0165 0.7392 0.081 Uiso calc R 1 1
C C14 0.07937(9) 0.1978(2) 0.76379(10) 0.0583(5) Uani d . 1 1
C C15 0.08186(10) 0.3350(2) 0.73762(10) 0.0624(5) Uani d . 1 1
H H15 0.0916 0.4169 0.7672 0.075 Uiso calc R 1 1
C C16 0.06970(9) 0.3503(2) 0.66685(10) 0.0565(5) Uani d . 1 1
H H16 0.0715 0.4433 0.6489 0.068 Uiso calc R 1 1
C C17 0.26374(9) 0.3814(2) 0.65760(11) 0.0597(5) Uani d . 1 1
C C18 0.22574(11) 0.4080(3) 0.69018(15) 0.0842(7) Uani d . 1 1
H H18 0.1915 0.4589 0.6659 0.101 Uiso calc R 1 1
C C19 0.23812(13) 0.3602(4) 0.75731(16) 0.0925(8) Uani d . 1 1
H H19 0.2122 0.3790 0.7781 0.111 Uiso calc R 1 1
C C20 0.28810(12) 0.2852(3) 0.79432(14) 0.0819(7) Uani d . 1 1
H H20 0.2964 0.2536 0.8401 0.098 Uiso calc R 1 1
C C21 0.32583(10) 0.2572(3) 0.76267(11) 0.0654(6) Uani d . 1 1
H H21 0.3597 0.2059 0.7878 0.078 Uiso calc R 1 1
C C22 0.31507(8) 0.3029(2) 0.69465(10) 0.0516(5) Uani d . 1 1
C C23 0.35930(8) 0.2663(2) 0.66497(10) 0.0498(5) Uani d . 1 1
C C24 0.20715(10) 0.5028(3) 0.54250(13) 0.0763(7) Uani d . 1 1
C C25 0.21049(12) 0.5345(4) 0.47279(14) 0.0992(9) Uani d . 1 1
H H25A 0.1732 0.5193 0.4355 0.149 Uiso calc R 1 1
H H25B 0.2381 0.4696 0.4664 0.149 Uiso calc R 1 1
H H25C 0.2223 0.6350 0.4720 0.149 Uiso calc R 1 1

loop_
_atom_site_aniso_label
_atom_site_aniso_U_11
_atom_site_aniso_U_22
_atom_site_aniso_U_33
_atom_site_aniso_U_12
_atom_site_aniso_U_13
_atom_site_aniso_U_23
Cl1 0.1155(6) 0.1148(6) 0.0436(3) 0.0138(4) 0.0307(3) 0.0113(3)
O1 0.0521(8) 0.0950(11) 0.0544(9) 0.0212(8) 0.0222(7) 0.0160(8)
O2 0.0497(8) 0.0881(11) 0.0533(8) 0.0187(7) 0.0158(6) 0.0105(7)
O3 0.0666(11) 0.1441(18) 0.0979(13) 0.0506(12) 0.0139(10) 0.0016(12)
N1 0.0421(8) 0.0635(10) 0.0400(8) 0.0054(7) 0.0159(6) 0.0034(7)
N5 0.0487(9) 0.0840(13) 0.0700(12) 0.0178(9) 0.0187(8) 0.0095(10)
N2 0.0410(8) 0.0601(10) 0.0426(8) 0.0025(7) 0.0131(7) 0.0051(7)
C2 0.0437(10) 0.0538(11) 0.0400(9) -0.0003(8) 0.0118(8) 0.0027(8)
C4 0.0432(10) 0.0455(10) 0.0449(10) -0.0014(8) 0.0164(8) 0.0034(8)
C5 0.0461(10) 0.0441(10) 0.0428(9) 0.0009(8) 0.0156(8) 0.0028(8)
C6 0.0445(10) 0.0488(10) 0.0391(9) -0.0005(8) 0.0112(8) -0.0002(8)
N3 0.0499(9) 0.1003(14) 0.0388(9) 0.0151(9) 0.0136(7) 0.0090(8)
N4 0.0454(9) 0.0785(12) 0.0478(9) 0.0105(8) 0.0183(7) 0.0101(8)
C9 0.0496(11) 0.0754(14) 0.0418(10) 0.0112(10) 0.0128(8) 0.0048(9)
C10 0.0947(18) 0.0754(16) 0.0860(17) 0.0288(14) 0.0320(14) 0.0133(13)
C11 0.0449(10) 0.0496(11) 0.0420(9) 0.0060(8) 0.0154(8) 0.0035(8)
C12 0.0830(15) 0.0490(12) 0.0509(11) -0.0012(10) 0.0248(10) 0.0001(9)
C13 0.0921(16) 0.0565(13) 0.0550(12) 0.0053(11) 0.0314(11) 0.0141(10)
C14 0.0613(12) 0.0722(14) 0.0407(10) 0.0115(10) 0.0194(9) 0.0065(10)
C15 0.0770(14) 0.0601(13) 0.0473(11) 0.0038(11) 0.0218(10) -0.0065(9)
C16 0.0703(13) 0.0474(11) 0.0512(11) 0.0036(9) 0.0235(10) 0.0034(9)
C17 0.0486(11) 0.0663(13) 0.0625(12) 0.0024(9) 0.0204(9) -0.0077(10)
C18 0.0624(14) 0.1020(19) 0.0919(19) 0.0213(13) 0.0344(13) -0.0068(15)
C19 0.0876(19) 0.121(2) 0.0872(19) 0.0119(17) 0.0543(16) -0.0122(17)
C20 0.0856(18) 0.104(2) 0.0663(14) 0.0015(15) 0.0405(13) -0.0067(14)
C21 0.0640(13) 0.0748(14) 0.0574(12) 0.0038(11) 0.0243(10) -0.0023(11)
C22 0.0447(10) 0.0536(11) 0.0539(11) -0.0036(8) 0.0169(8) -0.0081(9)
C23 0.0430(10) 0.0543(11) 0.0475(11) 0.0014(8) 0.0129(8) -0.0032(9)
C24 0.0526(13) 0.0783(16) 0.0795(16) 0.0147(12) 0.0065(11) -0.0024(12)
C25 0.0818(17) 0.111(2) 0.0846(18) 0.0232(16) 0.0111(14) 0.0237(16)

loop_
_atom_type_symbol
_atom_type_description
_atom_type_scat_dispersion_real
_atom_type_scat_dispersion_imag
_atom_type_scat_source
C C 0.0033 0.0016 'International Tables Vol C Tables 4.2.6.8 and 6.1.1.4'
H H 0.0000 0.0000 'International Tables Vol C Tables 4.2.6.8 and 6.1.1.4'
N N 0.0061 0.0033 'International Tables Vol C Tables 4.2.6.8 and 6.1.1.4'
O O 0.0106 0.0060 'International Tables Vol C Tables 4.2.6.8 and 6.1.1.4'
Cl Cl 0.1484 0.1585 'International Tables Vol C Tables 4.2.6.8 and 6.1.1.4'

loop_
_geom_angle_atom_site_label_1
_geom_angle_atom_site_label_2
_geom_angle_atom_site_label_3
_geom_angle
C2 N1 C6 121.21(16)
C2 N1 H1 119.4
C6 N1 H1 119.4
C24 N5 C17 129.9(2)
C24 N5 H5 115.1
C17 N5 H5 115.1
C2 N2 C4 117.42(14)
N3 C2 N2 120.54(16)
N3 C2 N1 117.07(17)
N2 C2 N1 122.39(16)
N4 C4 N2 117.08(15)
N4 C4 C5 120.00(16)
N2 C4 C5 122.92(16)
C6 C5 C4 116.60(16)
C6 C5 C11 122.45(16)
C4 C5 C11 120.95(16)
C5 C6 N1 119.27(16)
C5 C6 C9 125.29(16)
N1 C6 C9 115.35(16)
C2 N3 H3A 120.0
C2 N3 H3B 120.0
H3A N3 H3B 120.0
C4 N4 H4A 120.0
C4 N4 H4B 120.0
H4A N4 H4B 120.0
C6 C9 C10 110.93(18)
C6 C9 H9A 109.5
C10 C9 H9A 109.5
C6 C9 H9B 109.5
C10 C9 H9B 109.5
H9A C9 H9B 108.0
C9 C10 H10A 109.5
C9 C10 H10B 109.5
H10A C10 H10B 109.5
C9 C10 H10C 109.5
H10A C10 H10C 109.5
H10B C10 H10C 109.5
C12 C11 C16 117.94(17)
C12 C11 C5 121.79(17)
C16 C11 C5 120.26(17)
C13 C12 C11 121.50(19)
C13 C12 H12 119.3
C11 C12 H12 119.3
C14 C13 C12 118.9(2)
C14 C13 H13 120.6
C12 C13 H13 120.6
C15 C14 C13 121.32(18)
C15 C14 Cl1 119.43(17)
C13 C14 Cl1 119.25(17)
C14 C15 C16 119.05(19)
C14 C15 H15 120.5
C16 C15 H15 120.5
C15 C16 C11 121.32(19)
C15 C16 H16 119.3
C11 C16 H16 119.3
C18 C17 N5 122.7(2)
C18 C17 C22 119.0(2)
N5 C17 C22 118.38(18)
C19 C18 C17 120.8(2)
C19 C18 H18 119.6
C17 C18 H18 119.6
C18 C19 C20 120.9(2)
C18 C19 H19 119.5
C20 C19 H19 119.5
C19 C20 C21 118.9(2)
C19 C20 H20 120.6
C21 C20 H20 120.6
C20 C21 C22 122.3(2)
C20 C21 H21 118.8
C22 C21 H21 118.8
C21 C22 C17 118.07(19)
C21 C22 C23 117.99(17)
C17 C22 C23 123.93(18)
O2 C23 O1 123.28(18)
O2 C23 C22 117.42(17)
O1 C23 C22 119.29(16)
O3 C24 N5 123.6(3)
O3 C24 C25 121.7(2)
N5 C24 C25 114.8(2)
C24 C25 H25A 109.5
C24 C25 H25B 109.5
H25A C25 H25B 109.5
C24 C25 H25C 109.5
H25A C25 H25C 109.5
H25B C25 H25C 109.5

loop_
_geom_bond_atom_site_label_1
_geom_bond_atom_site_label_2
_geom_bond_distance
Cl1 C14 1.7433(19)
O1 C23 1.262(2)
O2 C23 1.247(2)
O3 C24 1.222(3)
N1 C2 1.354(2)
N1 C6 1.364(2)
N1 H1 0.8600
N5 C24 1.346(3)
N5 C17 1.407(3)
N5 H5 0.8600
N2 C2 1.329(2)
N2 C4 1.339(2)
C2 N3 1.321(2)
C4 N4 1.328(2)
C4 C5 1.433(2)
C5 C6 1.362(3)
C5 C11 1.491(2)
C6 C9 1.497(3)
N3 H3A 0.8600
N3 H3B 0.8600
N4 H4A 0.8600
N4 H4B 0.8600
C9 C10 1.523(3)
C9 H9A 0.9700
C9 H9B 0.9700
C10 H10A 0.9600
C10 H10B 0.9600
C10 H10C 0.9600
C11 C12 1.383(3)
C11 C16 1.383(3)
C12 C13 1.377(3)
C12 H12 0.9300
C13 C14 1.372(3)
C13 H13 0.9300
C14 C15 1.368(3)
C15 C16 1.379(3)
C15 H15 0.9300
C16 H16 0.9300
C17 C18 1.395(3)
C17 C22 1.408(3)
C18 C19 1.367(4)
C18 H18 0.9300
C19 C20 1.368(4)
C19 H19 0.9300
C20 C21 1.376(3)
C20 H20 0.9300
C21 C22 1.386(3)
C21 H21 0.9300
C22 C23 1.509(3)
C24 C25 1.505(4)
C25 H25A 0.9600
C25 H25B 0.9600
C25 H25C 0.9600

loop_
_geom_hbond_atom_site_label_D
_geom_hbond_atom_site_label_H
_geom_hbond_atom_site_label_A
_geom_hbond_site_symmetry_A
_geom_hbond_distance_DH
_geom_hbond_distance_HA
_geom_hbond_distance_DA
_geom_hbond_angle_DHA
N5 H5 O1 . 0.86 1.90 2.614(2) 140
C9 H9B N5 . 0.97 2.87 3.683(3) 142
N1 H1 O1 7_556 0.86 1.86 2.715(2) 177
N3 H3B O2 7_556 0.86 1.96 2.802(3) 165
N3 H3A O2 8_455 0.86 2.16 2.897(2) 143
N4 H4A O3 5_566 0.86 2.01 2.859(2) 168
C10 H10B Cl1 6_555 0.96 2.95 3.864(3) 160

loop_
_geom_torsion_atom_site_label_1
_geom_torsion_atom_site_label_2
_geom_torsion_atom_site_label_3
_geom_torsion_atom_site_label_4
_geom_torsion
C4 N2 C2 N3 -178.21(17)
C4 N2 C2 N1 2.2(3)
C6 N1 C2 N3 -177.84(17)
C6 N1 C2 N2 1.8(3)
C2 N2 C4 N4 175.89(16)
C2 N2 C4 C5 -4.6(3)
N4 C4 C5 C6 -177.47(17)
N2 C4 C5 C6 3.1(3)
N4 C4 C5 C11 1.7(3)
N2 C4 C5 C11 -177.80(16)
C4 C5 C6 N1 1.0(3)
C11 C5 C6 N1 -178.14(16)
C4 C5 C6 C9 -175.26(17)
C11 C5 C6 C9 5.6(3)
C2 N1 C6 C5 -3.3(3)
C2 N1 C6 C9 173.28(17)
C5 C6 C9 C10 100.7(2)
N1 C6 C9 C10 -75.7(2)
C6 C5 C11 C12 -80.4(2)
C4 C5 C11 C12 100.5(2)
C6 C5 C11 C16 100.3(2)
C4 C5 C11 C16 -78.8(2)
C16 C11 C12 C13 -1.1(3)
C5 C11 C12 C13 179.58(19)
C11 C12 C13 C14 0.5(3)
C12 C13 C14 C15 0.5(3)
C12 C13 C14 Cl1 -178.78(17)
C13 C14 C15 C16 -0.9(3)
Cl1 C14 C15 C16 178.42(17)
C14 C15 C16 C11 0.2(3)
C12 C11 C16 C15 0.7(3)
C5 C11 C16 C15 -179.95(19)
C24 N5 C17 C18 -1.4(4)
C24 N5 C17 C22 178.4(2)
N5 C17 C18 C19 -179.5(2)
C22 C17 C18 C19 0.7(4)
C17 C18 C19 C20 0.0(5)
C18 C19 C20 C21 -0.5(5)
C19 C20 C21 C22 0.2(4)
C20 C21 C22 C17 0.5(3)
C20 C21 C22 C23 -179.9(2)
C18 C17 C22 C21 -0.9(3)
N5 C17 C22 C21 179.27(19)
C18 C17 C22 C23 179.5(2)
N5 C17 C22 C23 -0.3(3)
C21 C22 C23 O2 -2.1(3)
C17 C22 C23 O2 177.44(19)
C21 C22 C23 O1 177.81(18)
C17 C22 C23 O1 -2.7(3)
C17 N5 C24 O3 -0.3(4)
C17 N5 C24 C25 -179.4(2)

loop_
_cod_related_entry_id
_cod_related_entry_database
_cod_related_entry_code
1 ChemSpider 30656965
